data_4088209
loop_
_publ_author_name
'Pedrick, Elizabeth A.'
'Seaman, Lani A.'
'Scott, Joshua C.'
'Griego, Leonel'
'Wu, Guang'
'Hayton, Trevor W.'

_publ_section_title
;
 Synthesis and Reactivity of a U(IV) Dibenzyne Complex
;
_journal_issue 4
_journal_name_full Organometallics
_journal_page_first 494
_journal_paper_doi 10.1021/acs.organomet.5b00929
_journal_volume 35
_journal_year 2016
_chemical_formula_sum 'C47 H51 Li2 N5 O U'
_chemical_formula_weight 953.84
_space_group_IT_number 14
_space_group_name_Hall '-P 2yn'
_space_group_name_H-M_alt 'P 1 21/n 1'
_symmetry_cell_setting monoclinic
_symmetry_space_group_name_H-M 'P 1 21/n 1'
_atom_sites_solution_hydrogens geom
_atom_sites_solution_primary direct
_atom_sites_solution_secondary difmap
_audit_creation_method SHELXL-97
_cell_angle_alpha 90.00
_cell_angle_beta 100.579(8)
_cell_angle_gamma 90.00
_cell_formula_units_Z 4
_cell_length_a 9.993(3)
_cell_length_b 19.938(4)
_cell_length_c 22.005(6)
_cell_measurement_reflns_used 805
_cell_measurement_temperature 100(2)
_cell_measurement_theta_max 15.938
_cell_measurement_theta_min 66.5485
_cell_volume 4310(2)
_computing_structure_refinement 'SHELXL-97 (Sheldrick, 2008)'
_computing_structure_solution 'SHELXS-97 (Sheldrick, 2008)'
_diffrn_ambient_temperature 100(2)
_diffrn_measured_fraction_theta_full 0.996
_diffrn_measured_fraction_theta_max 0.996
_diffrn_measurement_device_type 'Bruker APEX KAPPA II'
_diffrn_radiation_monochromator graphite
_diffrn_radiation_source 'fine-focus sealed tube'
_diffrn_radiation_type MoK\a
_diffrn_radiation_wavelength 0.71073
_diffrn_reflns_av_R_equivalents 0.1599
_diffrn_reflns_av_sigmaI/netI 0.2460
_diffrn_reflns_limit_h_max 7
_diffrn_reflns_limit_h_min -11
_diffrn_reflns_limit_k_max 20
_diffrn_reflns_limit_k_min -23
_diffrn_reflns_limit_l_max 25
_diffrn_reflns_limit_l_min -25
_diffrn_reflns_number 16676
_diffrn_reflns_theta_full 24.81
_diffrn_reflns_theta_max 24.81
_diffrn_reflns_theta_min 1.39
_exptl_absorpt_coefficient_mu 3.806
_exptl_absorpt_correction_T_max 0.963
_exptl_absorpt_correction_T_min 0.892
_exptl_absorpt_correction_type multi-scan
_exptl_absorpt_process_details SADABS
_exptl_crystal_colour brown
_exptl_crystal_density_diffrn 1.470
_exptl_crystal_density_method 'not measured'
_exptl_crystal_description shard
_exptl_crystal_F_000 1896
_exptl_crystal_size_max 0.05
_exptl_crystal_size_mid 0.025
_exptl_crystal_size_min 0.01
_refine_diff_density_max 1.506
_refine_diff_density_min -1.135
_refine_diff_density_rms 0.216
_refine_ls_extinction_method none
_refine_ls_goodness_of_fit_ref 0.959
_refine_ls_hydrogen_treatment constr
_refine_ls_matrix_type full
_refine_ls_number_parameters 437
_refine_ls_number_reflns 7409
_refine_ls_number_restraints 15
_refine_ls_restrained_S_all 0.963
_refine_ls_R_factor_all 0.1785
_refine_ls_R_factor_gt 0.0722
_refine_ls_shift/su_max 0.002
_refine_ls_shift/su_mean 0.000
_refine_ls_structure_factor_coef Fsqd
_refine_ls_weighting_details 'calc w=1/[\s^2^(Fo^2^)+(0.0466P)^2^+0.0000P] where P=(Fo^2^+2Fc^2^)/3'
_refine_ls_weighting_scheme calc
_refine_ls_wR_factor_gt 0.1245
_refine_ls_wR_factor_ref 0.1562
_reflns_number_gt 3749
_reflns_number_total 7409
_reflns_threshold_expression >2sigma(I)
_cod_data_source_file om5b00929_si_002.cif
_cod_data_source_block complex_4
_cod_original_cell_volume 4309.7(19)
_cod_original_sg_symbol_H-M P2(1)/n
_cod_database_code 4088209

loop_
_symmetry_equiv_pos_as_xyz
'x, y, z'
'-x+1/2, y+1/2, -z+1/2'
'-x, -y, -z'
'x-1/2, -y-1/2, z-1/2'

loop_
_atom_site_label
_atom_site_type_symbol
_atom_site_fract_x
_atom_site_fract_y
_atom_site_fract_z
_atom_site_U_iso_or_equiv
_atom_site_adp_type
_atom_site_occupancy
_atom_site_symmetry_multiplicity
_atom_site_calc_flag
_atom_site_refinement_flags
U1 U 0.54637(6) 0.31764(3) 0.66976(2) 0.01860(16) Uani 1 1 d .
N1 N 0.4544(11) 0.4465(5) 0.6356(5) 0.022(3) Uani 1 1 d .
O1 O 0.3429(12) 0.1140(4) 0.6009(5) 0.047(3) Uani 1 1 d D
C39 C 0.8094(13) 0.1357(7) 0.6278(6) 0.016(3) Uani 1 1 d .
N3 N 0.7487(13) 0.3408(6) 0.7691(5) 0.030(3) Uani 1 1 d .
C31 C 0.8802(16) 0.3050(7) 0.7657(7) 0.039(5) Uani 1 1 d .
H31A H 0.9207 0.3244 0.7324 0.059 Uiso 1 1 calc R
H31B H 0.8617 0.2573 0.7574 0.059 Uiso 1 1 calc R
H31C H 0.9434 0.3100 0.8051 0.059 Uiso 1 1 calc R
C33 C 0.4968(14) 0.1720(7) 0.7734(6) 0.023(4) Uani 1 1 d .
N2 N 0.6048(12) 0.2934(6) 0.4664(5) 0.028(3) Uani 1 1 d .
N5 N 0.2500(12) 0.1772(7) 0.7317(5) 0.037(3) Uani 1 1 d .
N4 N 0.6923(12) 0.2412(6) 0.6312(5) 0.021(3) Uani 1 1 d .
C15 C 0.3795(16) 0.3072(7) 0.4979(6) 0.031(3) Uani 1 1 d .
C30 C 0.7825(16) 0.4109(7) 0.7778(7) 0.036(4) Uani 1 1 d .
H30A H 0.7030 0.4356 0.7861 0.053 Uiso 1 1 calc R
H30B H 0.8095 0.4287 0.7403 0.053 Uiso 1 1 calc R
H30C H 0.8580 0.4161 0.8128 0.053 Uiso 1 1 calc R
C9 C 0.3081(17) 0.4526(9) 0.6192(8) 0.0456(19) Uani 1 1 d .
H9A H 0.2672 0.4426 0.6554 0.068 Uiso 1 1 calc R
H9B H 0.2736 0.4209 0.5860 0.068 Uiso 1 1 calc R
H9C H 0.2843 0.4984 0.6052 0.068 Uiso 1 1 calc R
C38 C 0.7234(14) 0.1848(8) 0.6563(6) 0.025(3) Uani 1 1 d .
C13 C 0.1561(16) 0.2816(7) 0.5139(7) 0.028(3) Uani 1 1 d .
H13 H 0.0623 0.2760 0.4970 0.033 Uiso 1 1 calc R
C3 C 0.9264(16) 0.4197(8) 0.5868(7) 0.034(3) Uani 1 1 d .
H3 H 1.0190 0.4088 0.5870 0.041 Uiso 1 1 calc R
C45 C 0.3592(15) 0.1977(7) 0.7824(7) 0.034(4) Uani 1 1 d .
H45A H 0.3393 0.1802 0.8219 0.040 Uiso 1 1 calc R
H45B H 0.3617 0.2472 0.7849 0.040 Uiso 1 1 calc R
C44 C 0.9019(15) 0.1578(8) 0.5915(6) 0.027(4) Uani 1 1 d .
H44 H 0.9100 0.2047 0.5850 0.033 Uiso 1 1 calc R
C1 C 0.7090(15) 0.3873(7) 0.6128(7) 0.025(3) Uani 1 1 d .
C43 C 0.9808(16) 0.1152(8) 0.5650(7) 0.035(4) Uani 1 1 d .
H43 H 1.0426 0.1319 0.5407 0.042 Uiso 1 1 calc R
C18 C 0.7052(16) 0.3278(9) 0.4373(7) 0.0456(19) Uani 1 1 d .
H18A H 0.7896 0.3016 0.4434 0.068 Uiso 1 1 calc R
H18B H 0.7236 0.3722 0.4561 0.068 Uiso 1 1 calc R
H18C H 0.6699 0.3328 0.3930 0.068 Uiso 1 1 calc R
C34 C 0.5659(16) 0.1289(7) 0.8160(7) 0.031(4) Uani 1 1 d .
H34 H 0.5277 0.1147 0.8503 0.037 Uiso 1 1 calc R
C7 C 0.5099(15) 0.4617(7) 0.5801(6) 0.027(4) Uani 1 1 d .
H7A H 0.4943 0.5099 0.5703 0.032 Uiso 1 1 calc R
H7B H 0.4582 0.4357 0.5452 0.032 Uiso 1 1 calc R
C2 C 0.8482(15) 0.3762(7) 0.6120(7) 0.029(4) Uani 1 1 d .
H2 H 0.8890 0.3362 0.6301 0.035 Uiso 1 1 calc R
C10 C 0.4280(13) 0.3034(6) 0.5627(6) 0.019(2) Uani 1 1 d .
C14 C 0.2480(15) 0.2980(6) 0.4755(7) 0.028(3) Uani 1 1 d .
H14 H 0.2158 0.3027 0.4324 0.033 Uiso 1 1 calc R
C32 C 0.5459(13) 0.1956(7) 0.7208(6) 0.021(4) Uani 1 1 d .
C36 C 0.7462(17) 0.1231(7) 0.7578(7) 0.033(4) Uani 1 1 d .
H36 H 0.8335 0.1073 0.7531 0.040 Uiso 1 1 calc R
C6 C 0.6582(13) 0.4472(7) 0.5844(7) 0.022(4) Uani 1 1 d .
C40 C 0.8039(17) 0.0658(7) 0.6352(7) 0.034(4) Uani 1 1 d .
H40 H 0.7438 0.0478 0.6599 0.041 Uiso 1 1 calc R
C12 C 0.2020(16) 0.2737(6) 0.5763(7) 0.026(4) Uani 1 1 d .
H12 H 0.1401 0.2601 0.6019 0.031 Uiso 1 1 calc R
C16 C 0.4759(15) 0.3311(7) 0.4564(6) 0.029(4) Uani 1 1 d .
H16A H 0.4306 0.3263 0.4126 0.035 Uiso 1 1 calc R
H16B H 0.4958 0.3792 0.4643 0.035 Uiso 1 1 calc R
C17 C 0.5885(18) 0.2249(8) 0.4428(8) 0.0456(19) Uani 1 1 d .
H17A H 0.5408 0.2256 0.3997 0.068 Uiso 1 1 calc R
H17B H 0.5354 0.1989 0.4678 0.068 Uiso 1 1 calc R
H17C H 0.6782 0.2043 0.4451 0.068 Uiso 1 1 calc R
C11 C 0.3398(14) 0.2855(6) 0.6029(7) 0.019(2) Uani 1 1 d .
C41 C 0.881(2) 0.0234(8) 0.6087(8) 0.044(5) Uani 1 1 d .
H41 H 0.8733 -0.0236 0.6140 0.052 Uiso 1 1 calc R
C5 C 0.7404(15) 0.4922(8) 0.5613(7) 0.034(3) Uani 1 1 d .
H5 H 0.7032 0.5337 0.5451 0.041 Uiso 1 1 calc R
C42 C 0.9696(18) 0.0484(8) 0.5741(7) 0.037(5) Uani 1 1 d .
H42 H 1.0246 0.0183 0.5559 0.045 Uiso 1 1 calc R
C23 C 0.4711(16) 0.3555(7) 0.7701(7) 0.025(3) Uani 1 1 d .
C37 C 0.6692(14) 0.1642(6) 0.7133(6) 0.018(4) Uani 1 1 d .
C4 C 0.8760(17) 0.4785(7) 0.5612(7) 0.031(4) Uani 1 1 d .
H4 H 0.9317 0.5090 0.5439 0.037 Uiso 1 1 calc R
C46 C 0.1296(17) 0.2180(8) 0.7319(8) 0.0456(19) Uani 1 1 d .
H46A H 0.0951 0.2100 0.7701 0.068 Uiso 1 1 calc R
H46B H 0.0594 0.2061 0.6963 0.068 Uiso 1 1 calc R
H46C H 0.1532 0.2655 0.7293 0.068 Uiso 1 1 calc R
C24 C 0.343(2) 0.3768(8) 0.7780(8) 0.046(5) Uani 1 1 d .
H24 H 0.2795 0.3888 0.7421 0.055 Uiso 1 1 calc R
C35 C 0.6916(18) 0.1063(8) 0.8084(7) 0.040(5) Uani 1 1 d .
H35 H 0.7422 0.0783 0.8392 0.048 Uiso 1 1 calc R
C29 C 0.7002(16) 0.3147(9) 0.8235(6) 0.039(4) Uani 1 1 d .
H29A H 0.7634 0.3286 0.8614 0.047 Uiso 1 1 calc R
H29B H 0.6986 0.2651 0.8220 0.047 Uiso 1 1 calc R
C27 C 0.520(2) 0.3445(7) 0.8820(7) 0.041(5) Uani 1 1 d .
H27 H 0.5829 0.3313 0.9178 0.050 Uiso 1 1 calc R
C47 C 0.2171(17) 0.1067(8) 0.7385(8) 0.0456(19) Uani 1 1 d .
H47A H 0.1721 0.1013 0.7742 0.068 Uiso 1 1 calc R
H47B H 0.3010 0.0801 0.7449 0.068 Uiso 1 1 calc R
H47C H 0.1561 0.0912 0.7011 0.068 Uiso 1 1 calc R
C26 C 0.392(2) 0.3671(8) 0.8877(8) 0.043(5) Uani 1 1 d .
H26 H 0.3677 0.3721 0.9272 0.052 Uiso 1 1 calc R
C25 C 0.3011(18) 0.3819(8) 0.8351(8) 0.044(5) Uani 1 1 d .
H25 H 0.2110 0.3954 0.8373 0.053 Uiso 1 1 calc R
C8 C 0.5047(17) 0.4951(8) 0.6834(7) 0.0456(19) Uani 1 1 d .
H8A H 0.4806 0.5404 0.6679 0.068 Uiso 1 1 calc R
H8B H 0.6039 0.4912 0.6948 0.068 Uiso 1 1 calc R
H8C H 0.4637 0.4864 0.7198 0.068 Uiso 1 1 calc R
C28 C 0.5574(17) 0.3411(7) 0.8254(7) 0.031(3) Uani 1 1 d .
C19 C 0.361(2) 0.0445(7) 0.6181(8) 0.085(5) Uiso 1 1 d D
C22 C 0.369(2) 0.1242(9) 0.5394(7) 0.085(5) Uiso 1 1 d D
Li2 Li 0.349(3) 0.1892(16) 0.6565(12) 0.048(8) Uani 1 1 d .
Li1 Li 0.656(3) 0.2949(11) 0.5570(10) 0.027(6) Uani 1 1 d .
C21 C 0.351(4) 0.1898(14) 0.5170(14) 0.195(16) Uiso 0.50 1 d PD
C20 C 0.402(6) 0.0045(12) 0.5714(19) 0.195(16) Uiso 0.50 1 d PD
C20A C 0.384(7) 0.0311(16) 0.6813(11) 0.195(16) Uiso 0.50 1 d PD
C21A C 0.396(5) 0.0658(17) 0.5086(14) 0.195(16) Uiso 0.50 1 d PD

loop_
_atom_site_aniso_label
_atom_site_aniso_U_11
_atom_site_aniso_U_22
_atom_site_aniso_U_33
_atom_site_aniso_U_23
_atom_site_aniso_U_13
_atom_site_aniso_U_12
U1 0.0204(3) 0.0190(3) 0.0166(2) 0.0024(4) 0.00379(18) 0.0020(4)
N1 0.017(7) 0.018(7) 0.030(7) -0.005(6) 0.000(6) 0.001(5)
O1 0.065(9) 0.013(6) 0.061(8) 0.002(6) 0.002(7) 0.002(6)
C39 0.016(8) 0.014(8) 0.019(7) 0.003(7) 0.008(7) 0.006(6)
N3 0.034(8) 0.022(8) 0.030(7) 0.009(6) -0.001(6) -0.004(6)
C31 0.041(10) 0.027(11) 0.043(10) -0.002(8) -0.009(8) -0.003(8)
C33 0.030(8) 0.026(10) 0.016(7) 0.006(7) 0.011(6) 0.017(7)
N2 0.030(8) 0.036(8) 0.020(7) -0.006(6) 0.013(6) 0.000(6)
N5 0.026(7) 0.047(8) 0.039(7) 0.004(8) 0.009(6) -0.006(8)
N4 0.024(7) 0.019(7) 0.020(7) 0.009(6) -0.001(6) -0.002(6)
C15 0.044(8) 0.026(7) 0.021(6) -0.004(5) -0.001(5) -0.001(5)
C30 0.039(11) 0.036(10) 0.029(9) 0.006(8) 0.001(8) 0.011(8)
C9 0.043(5) 0.051(5) 0.045(4) -0.002(4) 0.014(4) -0.008(4)
C38 0.034(9) 0.021(8) 0.019(7) 0.009(9) 0.001(7) -0.010(9)
C13 0.029(7) 0.021(6) 0.030(6) -0.004(5) -0.001(5) 0.006(5)
C3 0.026(7) 0.038(8) 0.041(7) -0.013(6) 0.016(6) -0.004(6)
C45 0.028(9) 0.039(11) 0.031(8) 0.006(8) -0.002(7) 0.005(8)
C44 0.032(10) 0.029(10) 0.024(8) 0.006(7) 0.015(8) 0.007(7)
C1 0.028(7) 0.024(6) 0.023(6) 0.002(5) 0.007(5) -0.002(5)
C43 0.032(10) 0.046(12) 0.032(9) 0.006(9) 0.018(8) 0.013(8)
C18 0.043(5) 0.051(5) 0.045(4) -0.002(4) 0.014(4) -0.008(4)
C34 0.039(10) 0.029(10) 0.031(9) 0.012(8) 0.024(8) 0.005(8)
C7 0.046(11) 0.014(8) 0.021(8) -0.007(7) 0.007(8) -0.005(7)
C2 0.028(10) 0.024(9) 0.034(9) -0.001(8) -0.001(8) -0.001(8)
C10 0.013(5) 0.006(5) 0.036(6) -0.001(5) -0.001(5) 0.001(4)
C14 0.029(7) 0.021(6) 0.030(6) -0.004(5) -0.001(5) 0.006(5)
C32 0.017(8) 0.023(10) 0.025(7) -0.004(7) 0.007(6) -0.010(7)
C36 0.039(10) 0.029(10) 0.037(10) 0.008(8) 0.019(9) 0.011(8)
C6 0.008(8) 0.024(9) 0.036(9) -0.003(8) 0.004(7) 0.003(7)
C40 0.052(11) 0.021(9) 0.037(9) -0.002(8) 0.029(9) 0.001(8)
C12 0.037(10) 0.016(9) 0.028(9) -0.002(8) 0.013(8) -0.001(8)
C16 0.042(10) 0.036(11) 0.011(7) 0.002(7) 0.007(7) 0.010(8)
C17 0.043(5) 0.051(5) 0.045(4) -0.002(4) 0.014(4) -0.008(4)
C11 0.013(5) 0.006(5) 0.036(6) -0.001(5) -0.001(5) 0.001(4)
C41 0.083(15) 0.009(9) 0.047(11) 0.009(9) 0.034(11) 0.010(9)
C5 0.026(7) 0.038(8) 0.041(7) -0.013(6) 0.016(6) -0.004(6)
C42 0.062(13) 0.013(9) 0.044(10) 0.004(8) 0.027(10) 0.021(8)
C23 0.028(7) 0.024(6) 0.023(6) 0.002(5) 0.007(5) -0.002(5)
C37 0.022(8) 0.016(9) 0.015(7) 0.004(6) 0.002(6) 0.003(6)
C4 0.050(11) 0.018(9) 0.030(9) -0.003(8) 0.020(9) -0.014(8)
C46 0.043(5) 0.051(5) 0.045(4) -0.002(4) 0.014(4) -0.008(4)
C24 0.064(14) 0.047(12) 0.025(10) 0.010(9) 0.004(9) 0.004(10)
C35 0.055(12) 0.035(11) 0.038(10) 0.016(9) 0.027(10) 0.017(9)
C29 0.054(11) 0.028(9) 0.030(8) 0.011(10) -0.009(8) -0.003(10)
C27 0.075(15) 0.022(10) 0.027(10) -0.004(8) 0.008(10) -0.011(9)
C47 0.043(5) 0.051(5) 0.045(4) -0.002(4) 0.014(4) -0.008(4)
C26 0.063(14) 0.046(12) 0.023(9) -0.008(9) 0.018(10) -0.013(11)
C25 0.044(12) 0.030(10) 0.061(13) -0.004(10) 0.017(11) -0.005(9)
C8 0.043(5) 0.051(5) 0.045(4) -0.002(4) 0.014(4) -0.008(4)
C28 0.044(8) 0.026(7) 0.021(6) -0.004(5) -0.001(5) -0.001(5)
Li2 0.055(19) 0.06(2) 0.039(15) 0.029(18) 0.023(15) 0.021(18)
Li1 0.029(15) 0.034(16) 0.016(12) -0.007(11) 0.001(11) 0.020(11)

loop_
_atom_type_symbol
_atom_type_description
_atom_type_scat_dispersion_real
_atom_type_scat_dispersion_imag
_atom_type_scat_source
C C 0.0033 0.0016 'International Tables Vol C Tables 4.2.6.8 and 6.1.1.4'
H H 0.0000 0.0000 'International Tables Vol C Tables 4.2.6.8 and 6.1.1.4'
Li Li -0.0003 0.0001 'International Tables Vol C Tables 4.2.6.8 and 6.1.1.4'
N N 0.0061 0.0033 'International Tables Vol C Tables 4.2.6.8 and 6.1.1.4'
U U -9.6767 9.6646 'International Tables Vol C Tables 4.2.6.8 and 6.1.1.4'
O O 0.0106 0.0060 'International Tables Vol C Tables 4.2.6.8 and 6.1.1.4'

loop_
_geom_angle_atom_site_label_1
_geom_angle_atom_site_label_2
_geom_angle_atom_site_label_3
_geom_angle
N4 U1 C11 97.2(4)
N4 U1 C10 78.5(4)
C11 U1 C10 33.7(5)
N4 U1 C23 142.3(4)
C11 U1 C23 104.5(5)
C10 U1 C23 133.9(5)
N4 U1 C1 72.2(4)
C11 U1 C1 112.8(5)
C10 U1 C1 80.4(4)
C23 U1 C1 124.0(5)
N4 U1 C32 67.4(4)
C11 U1 C32 87.0(4)
C10 U1 C32 105.1(4)
C23 U1 C32 83.3(4)
C1 U1 C32 136.8(4)
N4 U1 N3 89.0(4)
C11 U1 N3 165.0(4)
C10 U1 N3 160.9(4)
C23 U1 N3 63.5(4)
C1 U1 N3 82.0(4)
C32 U1 N3 82.9(4)
N4 U1 N1 133.7(4)
C11 U1 N1 82.9(4)
C10 U1 N1 76.7(4)
C23 U1 N1 80.0(4)
C1 U1 N1 65.5(4)
C32 U1 N1 157.6(4)
N3 U1 N1 102.6(3)
C9 N1 C8 109.0(12)
C9 N1 C7 107.2(11)
C8 N1 C7 109.4(11)
C9 N1 U1 114.4(9)
C8 N1 U1 111.5(9)
C7 N1 U1 105.1(8)
C22 O1 C19 110.3(8)
C22 O1 Li2 119.8(12)
C19 O1 Li2 126.4(12)
C44 C39 C40 115.0(13)
C44 C39 C38 121.2(12)
C40 C39 C38 123.8(13)
C30 N3 C29 109.9(13)
C30 N3 C31 106.3(12)
C29 N3 C31 107.1(11)
C30 N3 U1 113.0(8)
C29 N3 U1 106.6(8)
C31 N3 U1 113.8(8)
N3 C31 H31A 109.5
N3 C31 H31B 109.5
H31A C31 H31B 109.5
N3 C31 H31C 109.5
H31A C31 H31C 109.5
H31B C31 H31C 109.5
C34 C33 C32 124.2(13)
C34 C33 C45 118.8(13)
C32 C33 C45 117.0(12)
C18 N2 C17 109.1(12)
C18 N2 C16 110.4(12)
C17 N2 C16 112.8(12)
C18 N2 Li1 111.5(12)
C17 N2 Li1 111.5(12)
C16 N2 Li1 101.5(11)
C46 N5 C47 109.7(13)
C46 N5 C45 110.0(12)
C47 N5 C45 109.9(12)
C46 N5 Li2 116.8(12)
C47 N5 Li2 109.9(14)
C45 N5 Li2 100.1(12)
C38 N4 Li1 148.7(13)
C38 N4 U1 122.2(10)
Li1 N4 U1 85.0(8)
C14 C15 C10 119.7(15)
C14 C15 C16 120.9(13)
C10 C15 C16 118.9(13)
N3 C30 H30A 109.5
N3 C30 H30B 109.5
H30A C30 H30B 109.5
N3 C30 H30C 109.5
H30A C30 H30C 109.5
H30B C30 H30C 109.5
N1 C9 H9A 109.5
N1 C9 H9B 109.5
H9A C9 H9B 109.5
N1 C9 H9C 109.5
H9A C9 H9C 109.5
H9B C9 H9C 109.5
N4 C38 C37 120.4(14)
N4 C38 C39 120.4(12)
C37 C38 C39 119.1(12)
C12 C13 C14 119.7(15)
C12 C13 H13 120.1
C14 C13 H13 120.1
C4 C3 C2 121.7(16)
C4 C3 H3 119.1
C2 C3 H3 119.1
N5 C45 C33 111.9(12)
N5 C45 H45A 109.2
C33 C45 H45A 109.2
N5 C45 H45B 109.2
C33 C45 H45B 109.2
H45A C45 H45B 107.9
C43 C44 C39 122.8(14)
C43 C44 H44 118.6
C39 C44 H44 118.6
C6 C1 C2 113.9(14)
C6 C1 Li1 115.4(11)
C2 C1 Li1 90.0(11)
C6 C1 U1 117.4(10)
C2 C1 U1 128.4(10)
Li1 C1 U1 73.7(8)
C42 C43 C44 118.8(16)
C42 C43 H43 120.6
C44 C43 H43 120.6
N2 C18 H18A 109.5
N2 C18 H18B 109.5
H18A C18 H18B 109.5
N2 C18 H18C 109.5
H18A C18 H18C 109.5
H18B C18 H18C 109.5
C33 C34 C35 118.9(14)
C33 C34 H34 120.5
C35 C34 H34 120.5
N1 C7 C6 115.5(12)
N1 C7 H7A 108.4
C6 C7 H7A 108.4
N1 C7 H7B 108.4
C6 C7 H7B 108.4
H7A C7 H7B 107.5
C3 C2 C1 123.4(14)
C3 C2 H2 118.3
C1 C2 H2 118.3
C11 C10 C15 120.5(13)
C11 C10 Li1 139.0(11)
C15 C10 Li1 96.2(12)
C11 C10 U1 70.8(8)
C15 C10 U1 166.8(11)
Li1 C10 U1 75.8(7)
C15 C14 C13 121.6(14)
C15 C14 H14 119.2
C13 C14 H14 119.2
C33 C32 C37 112.8(12)
C33 C32 Li2 95.9(11)
C37 C32 Li2 126.1(12)
C33 C32 U1 132.1(10)
C37 C32 U1 106.5(9)
Li2 C32 U1 81.6(9)
C35 C36 C37 117.6(15)
C35 C36 H36 121.2
C37 C36 H36 121.2
C5 C6 C1 122.0(14)
C5 C6 C7 120.2(13)
C1 C6 C7 117.8(13)
C41 C40 C39 122.3(15)
C41 C40 H40 118.9
C39 C40 H40 118.9
C13 C12 C11 121.1(16)
C13 C12 H12 119.5
C11 C12 H12 119.5
N2 C16 C15 112.6(12)
N2 C16 H16A 109.1
C15 C16 H16A 109.1
N2 C16 H16B 109.1
C15 C16 H16B 109.1
H16A C16 H16B 107.8
N2 C17 H17A 109.5
N2 C17 H17B 109.5
H17A C17 H17B 109.5
N2 C17 H17C 109.5
H17A C17 H17C 109.5
H17B C17 H17C 109.5
C10 C11 C12 117.2(13)
C10 C11 Li2 125.2(12)
C12 C11 Li2 91.1(11)
C10 C11 U1 75.5(8)
C12 C11 U1 164.7(11)
Li2 C11 U1 87.6(9)
C40 C41 C42 119.7(15)
C40 C41 H41 120.1
C42 C41 H41 120.1
C6 C5 C4 121.5(15)
C6 C5 H5 119.2
C4 C5 H5 119.2
C43 C42 C41 121.3(16)
C43 C42 H42 119.3
C41 C42 H42 119.3
C24 C23 C28 113.0(15)
C24 C23 U1 128.3(11)
C28 C23 U1 117.4(11)
C36 C37 C32 123.8(13)
C36 C37 C38 120.4(13)
C32 C37 C38 115.4(11)
C3 C4 C5 117.4(15)
C3 C4 H4 121.3
C5 C4 H4 121.3
N5 C46 H46A 109.5
N5 C46 H46B 109.5
H46A C46 H46B 109.5
N5 C46 H46C 109.5
H46A C46 H46C 109.5
H46B C46 H46C 109.5
C23 C24 C25 124.8(16)
C23 C24 H24 117.6
C25 C24 H24 117.6
C36 C35 C34 121.9(15)
C36 C35 H35 119.0
C34 C35 H35 119.0
N3 C29 C28 110.6(12)
N3 C29 H29A 109.5
C28 C29 H29A 109.5
N3 C29 H29B 109.5
C28 C29 H29B 109.5
H29A C29 H29B 108.1
C28 C27 C26 120.7(17)
C28 C27 H27 119.7
C26 C27 H27 119.7
N5 C47 H47A 109.5
N5 C47 H47B 109.5
H47A C47 H47B 109.5
N5 C47 H47C 109.5
H47A C47 H47C 109.5
H47B C47 H47C 109.5
C25 C26 C27 118.4(17)
C25 C26 H26 120.8
C27 C26 H26 120.8
C26 C25 C24 118.9(17)
C26 C25 H25 120.6
C24 C25 H25 120.6
N1 C8 H8A 109.5
N1 C8 H8B 109.5
H8A C8 H8B 109.5
N1 C8 H8C 109.5
H8A C8 H8C 109.5
H8B C8 H8C 109.5
C27 C28 C23 124.1(16)
C27 C28 C29 117.1(14)
C23 C28 C29 118.7(14)
C20A C19 C20 127(3)
C20A C19 O1 115.8(12)
C20 C19 O1 113.1(11)
C21 C22 C21A 129.1(18)
C21 C22 O1 115.6(11)
C21A C22 O1 115.1(11)
O1 Li2 N5 116.6(16)
O1 Li2 C32 112.0(14)
N5 Li2 C32 89.7(11)
O1 Li2 C11 109.8(12)
N5 Li2 C11 122.1(15)
C32 Li2 C11 103.5(14)
N4 Li1 N2 145.3(14)
N4 Li1 C1 90.2(10)
N2 Li1 C1 124.4(13)
N4 Li1 C10 91.7(11)
N2 Li1 C10 88.9(10)
C1 Li1 C10 92.7(10)

loop_
_geom_bond_atom_site_label_1
_geom_bond_atom_site_label_2
_geom_bond_distance
U1 N4 2.372(12)
U1 C11 2.392(13)
U1 C10 2.452(13)
U1 C23 2.572(15)
U1 C1 2.624(15)
U1 C32 2.680(13)
U1 N3 2.731(11)
U1 N1 2.784(11)
N1 C9 1.445(18)
N1 C8 1.450(18)
N1 C7 1.463(17)
O1 C22 1.436(9)
O1 C19 1.440(9)
O1 Li2 1.93(3)
C39 C44 1.400(19)
C39 C40 1.407(18)
C39 C38 1.51(2)
N3 C30 1.442(17)
N3 C29 1.465(18)
N3 C31 1.510(19)
C31 H31A 0.9800
C31 H31B 0.9800
C31 H31C 0.9800
C33 C34 1.363(18)
C33 C32 1.418(18)
C33 C45 1.513(19)
N2 C18 1.456(19)
N2 C17 1.458(18)
N2 C16 1.473(18)
N2 Li1 1.97(2)
N5 C46 1.453(19)
N5 C47 1.458(19)
N5 C45 1.468(17)
N5 Li2 2.09(3)
N4 C38 1.267(17)
N4 Li1 1.93(3)
C15 C14 1.33(2)
C15 C10 1.421(18)
C15 C16 1.52(2)
C30 H30A 0.9800
C30 H30B 0.9800
C30 H30C 0.9800
C9 H9A 0.9800
C9 H9B 0.9800
C9 H9C 0.9800
C38 C37 1.511(18)
C13 C12 1.374(19)
C13 C14 1.40(2)
C13 H13 0.9500
C3 C4 1.36(2)
C3 C2 1.35(2)
C3 H3 0.9500
C45 H45A 0.9900
C45 H45B 0.9900
C44 C43 1.362(19)
C44 H44 0.9500
C1 C6 1.399(19)
C1 C2 1.41(2)
C1 Li1 2.22(3)
C43 C42 1.35(2)
C43 H43 0.9500
C18 H18A 0.9800
C18 H18B 0.9800
C18 H18C 0.9800
C34 C35 1.37(2)
C34 H34 0.9500
C7 C6 1.497(19)
C7 H7A 0.9900
C7 H7B 0.9900
C2 H2 0.9500
C10 C11 1.406(19)
C10 Li1 2.31(3)
C14 H14 0.9500
C32 C37 1.419(19)
C32 Li2 2.20(3)
C36 C35 1.37(2)
C36 C37 1.395(18)
C36 H36 0.9500
C6 C5 1.37(2)
C40 C41 1.34(2)
C40 H40 0.9500
C12 C11 1.414(19)
C12 H12 0.9500
C16 H16A 0.9900
C16 H16B 0.9900
C17 H17A 0.9800
C17 H17B 0.9800
C17 H17C 0.9800
C11 Li2 2.25(3)
C41 C42 1.37(2)
C41 H41 0.9500
C5 C4 1.38(2)
C5 H5 0.9500
C42 H42 0.9500
C23 C24 1.39(2)
C23 C28 1.387(19)
C4 H4 0.9500
C46 H46A 0.9800
C46 H46B 0.9800
C46 H46C 0.9800
C24 C25 1.40(2)
C24 H24 0.9500
C35 H35 0.9500
C29 C28 1.53(2)
C29 H29A 0.9900
C29 H29B 0.9900
C27 C28 1.36(2)
C27 C26 1.39(2)
C27 H27 0.9500
C47 H47A 0.9800
C47 H47B 0.9800
C47 H47C 0.9800
C26 C25 1.36(2)
C26 H26 0.9500
C25 H25 0.9500
C8 H8A 0.9800
C8 H8B 0.9800
C8 H8C 0.9800
C19 C20A 1.393(10)
C19 C20 1.415(10)
C22 C21 1.397(10)
C22 C21A 1.401(10)
